data_4114176
loop_
_publ_author_name
'Chien-Ming Lee'
'Chung-Hung Hsieh'
'Amitava Dutta'
'Gene-Hsiang Lee'
'Wen-Feng Liaw'

_publ_section_title
;
 Oxygen Binding to Sulfur in Nitrosylated Iron-Thiolate Complexes:
 Relevance to the Fe-Containing Nitrile Hydratases
;
_journal_name_full 'Journal of the American Chemical Society'
_journal_page_first 11492
_journal_page_last 11493
_journal_paper_doi 10.1021/ja035292t
_journal_volume 125
_journal_year 2003
_chemical_formula_sum 'C52 H46 Fe N O P2 S4'
_chemical_formula_weight 946.93
_chemical_name_systematic
; 
 ? 
;
_space_group_IT_number 14
_symmetry_cell_setting monoclinic
_symmetry_space_group_name_Hall '-P 2ybc'
_symmetry_space_group_name_H-M 'P 1 21/c 1'
_atom_sites_solution_hydrogens geom
_atom_sites_solution_primary direct
_atom_sites_solution_secondary difmap
_audit_creation_method SHELXL
_cell_angle_alpha 90.00
_cell_angle_beta 91.718(1)
_cell_angle_gamma 90.00
_cell_formula_units_Z 4
_cell_length_a 15.0817(1)
_cell_length_b 18.3646(1)
_cell_length_c 16.9950(2)
_cell_measurement_reflns_used 6975
_cell_measurement_temperature 295(2)
_cell_volume 4704.98(7)
_computing_cell_refinement 'Siemens SAINT'
_computing_data_collection 'Siemens SMART'
_computing_data_reduction 'Siemens SAINT'
_computing_molecular_graphics 'Siemens SHELXTL'
_computing_publication_material 'Siemens SHELXTL'
_computing_structure_refinement 'SHELXL-93 (Sheldrick, 1993)'
_computing_structure_solution 'SHELXS-86 (Sheldrick, 1990)'
_diffrn_ambient_temperature 295(2)
_diffrn_measurement_device 'Siemens SMART CCD'
_diffrn_measurement_method '\w scans'
_diffrn_radiation_monochromator graphite
_diffrn_radiation_source 'fine-focus sealed tube'
_diffrn_radiation_type MoK\a
_diffrn_radiation_wavelength 0.71073
_diffrn_reflns_av_R_equivalents 0.0550
_diffrn_reflns_av_sigmaI/netI 0.0572
_diffrn_reflns_limit_h_max 17
_diffrn_reflns_limit_h_min -16
_diffrn_reflns_limit_k_max 20
_diffrn_reflns_limit_k_min -21
_diffrn_reflns_limit_l_max 20
_diffrn_reflns_limit_l_min -20
_diffrn_reflns_number 27679
_diffrn_reflns_theta_max 25.00
_diffrn_reflns_theta_min 1.35
_diffrn_standards_decay_% 0
_exptl_absorpt_coefficient_mu 0.605
_exptl_absorpt_correction_T_max 0.8015
_exptl_absorpt_correction_T_min 0.5975
_exptl_absorpt_correction_type ' empirical used sadabs'
_exptl_crystal_colour black
_exptl_crystal_density_diffrn 1.337
_exptl_crystal_density_meas ?
_exptl_crystal_description block
_exptl_crystal_F_000 1972
_exptl_crystal_size_max 0.45
_exptl_crystal_size_mid 0.30
_exptl_crystal_size_min 0.25
_refine_diff_density_max 0.430
_refine_diff_density_min -0.260
_refine_diff_density_rms 0.061
_refine_ls_extinction_method none
_refine_ls_goodness_of_fit_all 1.005
_refine_ls_goodness_of_fit_obs 1.076
_refine_ls_matrix_type full
_refine_ls_number_parameters 550
_refine_ls_number_reflns 7578
_refine_ls_number_restraints 0
_refine_ls_restrained_S_all 1.029
_refine_ls_restrained_S_obs 1.076
_refine_ls_R_factor_all 0.0893
_refine_ls_R_factor_obs 0.0495
_refine_ls_shift/esd_max 0.005
_refine_ls_shift/esd_mean 0.000
_refine_ls_structure_factor_coef Fsqd
_refine_ls_weighting_details 'w=1/[\s^2^(Fo^2^)+(0.0527P)^2^+3.0147P] where P=(Fo^2^+2Fc^2^)/3'
_refine_ls_weighting_scheme calc
_refine_ls_wR_factor_all 0.1296
_refine_ls_wR_factor_obs 0.1086
_reflns_number_observed 5472
_reflns_number_total 8264
_reflns_observed_criterion >2sigma(I)
_cod_data_source_file ja035292tsi20030324_031829.cif
_cod_data_source_block ic6077
_cod_depositor_comments
;
The following automatic conversions were performed:

'_exptl_crystal_density_meas' value 'not_measured' was changed to '?'
- the value is perceived as not measured.

Automatic conversion script
Id: cif_fix_values 3008 2015-01-20 13:52:24Z robertas 

The following automatic conversions were performed:

'_refine_ls_weighting_scheme' value 'calc
w=1/[\s^2^(Fo^2^)+(0.0527P)^2^+3.0147P] where P=(Fo^2^+2Fc^2^)/3' was
changed to 'calc'. New tag '_refine_ls_weighting_details' was
created. The value of the new tag was set to
'w=1/[\s^2^(Fo^2^)+(0.0527P)^2^+3.0147P] where P=(Fo^2^+2Fc^2^)/3'.

Automatic conversion script
Id: cif_fix_values 3143 2015-03-26 13:38:13Z robertas 
;
_cod_database_code 4114176

loop_
_symmetry_equiv_pos_as_xyz
'x, y, z'
'-x, y+1/2, -z+1/2'
'-x, -y, -z'
'x, -y-1/2, z-1/2'

loop_
_atom_site_aniso_label
_atom_site_aniso_U_11
_atom_site_aniso_U_22
_atom_site_aniso_U_33
_atom_site_aniso_U_23
_atom_site_aniso_U_13
_atom_site_aniso_U_12
Fe 0.0525(3) 0.0477(3) 0.0460(3) -0.0015(2) -0.0016(2) -0.0050(2)
S1 0.0684(6) 0.0537(6) 0.0540(6) -0.0080(5) -0.0089(5) -0.0069(5)
S2 0.0751(7) 0.0596(6) 0.0459(6) -0.0059(5) -0.0086(5) 0.0074(5)
S3 0.0536(6) 0.0617(6) 0.0603(6) -0.0138(5) -0.0071(5) 0.0032(5)
S4 0.0644(6) 0.0653(7) 0.0608(7) -0.0005(5) -0.0153(5) -0.0034(5)
P1 0.0495(5) 0.0363(5) 0.0388(5) -0.0001(4) -0.0021(4) 0.0045(4)
P2 0.0516(5) 0.0330(5) 0.0372(5) 0.0003(4) -0.0027(4) 0.0029(4)
O1 0.063(2) 0.055(2) 0.093(2) 0.0095(15) 0.012(2) -0.0078(14)
N1 0.062(2) 0.039(2) 0.049(2) -0.0019(13) -0.0052(15) 0.0086(14)
C1 0.057(2) 0.042(2) 0.057(2) 0.003(2) 0.007(2) -0.006(2)
C2 0.080(3) 0.053(2) 0.071(3) -0.009(2) 0.010(2) -0.007(2)
C3 0.086(3) 0.053(3) 0.094(4) -0.008(3) 0.015(3) 0.008(2)
C4 0.071(3) 0.061(3) 0.108(4) 0.008(3) 0.004(3) 0.010(2)
C5 0.070(3) 0.058(3) 0.064(3) 0.007(2) -0.005(2) -0.002(2)
C6 0.055(2) 0.047(2) 0.053(2) 0.006(2) 0.005(2) -0.002(2)
C7 0.053(2) 0.054(2) 0.063(3) 0.011(2) 0.009(2) 0.001(2)
C8 0.069(3) 0.056(3) 0.075(3) 0.003(2) 0.007(2) 0.007(2)
C9 0.077(3) 0.058(3) 0.095(4) 0.018(3) 0.018(3) 0.014(2)
C10 0.057(3) 0.069(3) 0.122(5) 0.031(3) 0.002(3) 0.011(2)
C11 0.058(3) 0.065(3) 0.092(3) 0.024(3) -0.011(2) -0.004(2)
C12 0.049(2) 0.058(2) 0.068(3) 0.019(2) 0.001(2) -0.007(2)
C13 0.114(4) 0.079(4) 0.137(5) 0.035(3) 0.023(4) 0.003(3)
C14 0.111(5) 0.082(4) 0.273(10) 0.054(5) 0.040(6) -0.020(4)
C15 0.098(5) 0.112(5) 0.240(9) 0.041(6) 0.019(5) -0.032(4)
C16 0.073(3) 0.112(4) 0.137(5) 0.030(4) 0.027(3) -0.006(3)
C17 0.051(2) 0.037(2) 0.042(2) 0.003(2) -0.001(2) 0.003(2)
C18 0.059(2) 0.042(2) 0.074(3) 0.002(2) -0.001(2) 0.000(2)
C19 0.053(2) 0.068(3) 0.085(3) 0.009(2) -0.004(2) -0.010(2)
C20 0.046(2) 0.078(3) 0.067(3) 0.010(2) 0.002(2) 0.012(2)
C21 0.059(3) 0.060(3) 0.089(3) -0.014(2) -0.004(2) 0.018(2)
C22 0.058(3) 0.051(2) 0.087(3) -0.019(2) -0.013(2) 0.005(2)
C23 0.066(2) 0.041(2) 0.039(2) -0.002(2) -0.005(2) 0.008(2)
C24 0.081(3) 0.067(3) 0.045(2) -0.004(2) 0.008(2) 0.009(2)
C25 0.126(5) 0.091(4) 0.046(3) -0.001(2) 0.014(3) 0.016(3)
C26 0.148(6) 0.119(5) 0.046(3) -0.007(3) -0.018(4) 0.015(4)
C27 0.106(4) 0.117(4) 0.073(4) -0.003(3) -0.049(3) -0.002(3)
C28 0.072(3) 0.078(3) 0.057(3) 0.000(2) -0.016(2) 0.001(2)
C29 0.047(2) 0.043(2) 0.042(2) 0.003(2) -0.003(2) 0.004(2)
C30 0.075(3) 0.050(2) 0.056(3) 0.008(2) 0.007(2) 0.005(2)
C31 0.096(3) 0.081(3) 0.063(3) 0.012(2) 0.023(3) 0.010(3)
C32 0.088(3) 0.083(4) 0.074(3) 0.027(3) 0.013(3) -0.015(3)
C33 0.095(3) 0.056(3) 0.073(3) 0.009(2) -0.008(3) -0.020(2)
C34 0.066(2) 0.052(2) 0.049(2) 0.001(2) -0.004(2) -0.001(2)
C35 0.056(2) 0.030(2) 0.039(2) 0.0024(15) -0.004(2) 0.003(2)
C36 0.064(2) 0.051(2) 0.046(2) -0.006(2) -0.001(2) -0.008(2)
C37 0.065(3) 0.059(3) 0.067(3) -0.002(2) -0.006(2) -0.020(2)
C38 0.071(3) 0.059(3) 0.069(3) 0.002(2) 0.019(2) -0.018(2)
C39 0.081(3) 0.067(3) 0.046(2) -0.008(2) 0.017(2) -0.017(2)
C40 0.062(2) 0.051(2) 0.045(2) -0.007(2) 0.000(2) -0.013(2)
C41 0.046(2) 0.041(2) 0.037(2) -0.001(2) 0.001(2) 0.001(2)
C42 0.060(2) 0.045(2) 0.056(2) -0.001(2) -0.003(2) 0.003(2)
C43 0.085(3) 0.044(2) 0.071(3) -0.005(2) -0.004(2) -0.013(2)
C44 0.086(3) 0.074(3) 0.066(3) -0.013(2) -0.012(3) -0.029(3)
C45 0.075(3) 0.084(3) 0.059(3) 0.001(2) -0.023(2) -0.011(3)
C46 0.074(3) 0.047(2) 0.055(2) 0.001(2) -0.012(2) -0.002(2)
C47 0.047(2) 0.034(2) 0.040(2) 0.0009(15) -0.004(2) 0.000(2)
C48 0.058(2) 0.045(2) 0.047(2) 0.000(2) -0.001(2) 0.003(2)
C49 0.063(3) 0.050(2) 0.064(3) 0.013(2) -0.014(2) 0.000(2)
C50 0.080(3) 0.056(3) 0.055(3) 0.020(2) -0.014(2) -0.015(2)
C51 0.087(3) 0.060(3) 0.041(2) 0.004(2) 0.011(2) -0.011(2)
C52 0.061(2) 0.045(2) 0.050(2) 0.006(2) 0.007(2) 0.002(2)

loop_
_atom_site_label
_atom_site_type_symbol
_atom_site_fract_x
_atom_site_fract_y
_atom_site_fract_z
_atom_site_U_iso_or_equiv
_atom_site_thermal_displace_type
_atom_site_occupancy
_atom_site_calc_flag
_atom_site_refinement_flags
Fe Fe 0.16331(3) 0.03104(3) 0.30621(3) 0.0488(2) Uani 1 d .
S1 S 0.15341(7) 0.13313(5) 0.37707(6) 0.0589(3) Uani 1 d .
S2 S 0.06508(7) 0.07733(6) 0.21958(6) 0.0604(3) Uani 1 d .
S3 S 0.18724(6) -0.05674(6) 0.21860(6) 0.0587(3) Uani 1 d .
S4 S 0.29417(7) 0.00670(6) 0.36503(6) 0.0638(3) Uani 1 d .
P1 P 0.63123(6) 0.04623(5) 0.18267(5) 0.0416(2) Uani 1 d .
P2 P 0.69215(6) -0.11014(5) 0.15790(5) 0.0407(2) Uani 1 d .
O1 O 0.0738(2) -0.03157(14) 0.3777(2) 0.0701(8) Uani 1 d .
N1 N 0.6397(2) -0.03650(15) 0.1612(2) 0.0501(7) Uani 1 d .
C1 C 0.0590(2) 0.1778(2) 0.3370(2) 0.0521(9) Uani 1 d .
C2 C 0.0227(3) 0.2389(2) 0.3739(3) 0.0678(12) Uani 1 d .
H2A H 0.0484(3) 0.2562(2) 0.4207(3) 0.081 Uiso 1 calc R
C3 C -0.0507(3) 0.2735(2) 0.3414(3) 0.0770(13) Uani 1 d .
H3A H -0.0745(3) 0.3135(2) 0.3667(3) 0.092 Uiso 1 calc R
C4 C -0.0887(3) 0.2492(2) 0.2721(3) 0.0802(14) Uani 1 d .
H4A H -0.1381(3) 0.2729(2) 0.2502(3) 0.096 Uiso 1 calc R
C5 C -0.0534(3) 0.1892(2) 0.2345(3) 0.0642(11) Uani 1 d .
H5A H -0.0791(3) 0.1730(2) 0.1873(3) 0.077 Uiso 1 calc R
C6 C 0.0198(2) 0.1531(2) 0.2668(2) 0.0520(9) Uani 1 d .
C7 C 0.2884(2) -0.0968(2) 0.2489(2) 0.0565(10) Uani 1 d .
C8 C 0.3235(3) -0.1551(2) 0.2072(3) 0.0667(11) Uani 1 d .
H8A H 0.2922(3) -0.1737(2) 0.1637(3) 0.080 Uiso 1 calc R
C9 C 0.4038(3) -0.1854(2) 0.2297(3) 0.0762(13) Uani 1 d .
H9A H 0.4272(3) -0.2236(2) 0.2011(3) 0.091 Uiso 1 calc R
C10 C 0.4490(3) -0.1585(3) 0.2947(3) 0.0827(15) Uani 1 d .
H10A H 0.5028(3) -0.1793(3) 0.3105(3) 0.099 Uiso 1 calc R
C11 C 0.4157(3) -0.1012(2) 0.3368(3) 0.0720(12) Uani 1 d .
H11A H 0.4473(3) -0.0838(2) 0.3807(3) 0.086 Uiso 1 calc R
C12 C 0.3356(2) -0.0689(2) 0.3144(2) 0.0582(10) Uani 1 d .
C13 C 0.0848(4) -0.1055(3) 0.3981(4) 0.109(2) Uani 1 d .
H13A H 0.1273(4) -0.1101(3) 0.4419(4) 0.131 Uiso 1 calc R
H13B H 0.1070(4) -0.1325(3) 0.3538(4) 0.131 Uiso 1 calc R
C14 C 0.0010(4) -0.1335(3) 0.4196(5) 0.155(3) Uani 1 d .
H14A H 0.0039(4) -0.1507(3) 0.4736(5) 0.185 Uiso 1 calc R
H14B H -0.0160(4) -0.1740(3) 0.3857(5) 0.185 Uiso 1 calc R
C15 C -0.0648(4) -0.0736(4) 0.4110(5) 0.150(3) Uani 1 d .
H15A H -0.1125(4) -0.0873(4) 0.3743(5) 0.180 Uiso 1 calc R
H15B H -0.0900(4) -0.0621(4) 0.4613(5) 0.180 Uiso 1 calc R
C16 C -0.0173(3) -0.0131(3) 0.3818(4) 0.107(2) Uani 1 d .
H16A H -0.0405(3) 0.0001(3) 0.3299(4) 0.128 Uiso 1 calc R
H16B H -0.0241(3) 0.0284(3) 0.4164(4) 0.128 Uiso 1 calc R
C17 C 0.5162(2) 0.0714(2) 0.1714(2) 0.0432(8) Uani 1 d .
C18 C 0.4539(3) 0.0212(2) 0.1456(2) 0.0586(10) Uani 1 d .
H18A H 0.4712(3) -0.0260(2) 0.1334(2) 0.070 Uiso 1 calc R
C19 C 0.3661(3) 0.0411(2) 0.1378(3) 0.0687(12) Uani 1 d .
H19A H 0.3245(3) 0.0075(2) 0.1191(3) 0.082 Uiso 1 calc R
C20 C 0.3394(3) 0.1098(2) 0.1575(2) 0.0636(11) Uani 1 d .
H20A H 0.2797(3) 0.1224(2) 0.1533(2) 0.076 Uiso 1 calc R
C21 C 0.4003(3) 0.1596(2) 0.1829(3) 0.0697(12) Uani 1 d .
H21A H 0.3826(3) 0.2065(2) 0.1956(3) 0.084 Uiso 1 calc R
C22 C 0.4879(3) 0.1404(2) 0.1901(3) 0.0659(11) Uani 1 d .
H22A H 0.5292(3) 0.1748(2) 0.2079(3) 0.079 Uiso 1 calc R
C23 C 0.6643(3) 0.0672(2) 0.2829(2) 0.0489(9) Uani 1 d .
C24 C 0.6039(3) 0.0583(2) 0.3419(2) 0.0643(11) Uani 1 d .
H24A H 0.5451(3) 0.0469(2) 0.3289(2) 0.077 Uiso 1 calc R
C25 C 0.6302(4) 0.0662(3) 0.4195(3) 0.0873(15) Uani 1 d .
H25A H 0.5900(4) 0.0587(3) 0.4591(3) 0.105 Uiso 1 calc R
C26 C 0.7154(5) 0.0851(3) 0.4381(3) 0.105(2) Uani 1 d .
H26A H 0.7327(5) 0.0908(3) 0.4907(3) 0.126 Uiso 1 calc R
C27 C 0.7766(4) 0.0959(3) 0.3808(3) 0.100(2) Uani 1 d .
H27A H 0.8345(4) 0.1095(3) 0.3945(3) 0.120 Uiso 1 calc R
C28 C 0.7506(3) 0.0862(2) 0.3019(3) 0.0695(12) Uani 1 d .
H28A H 0.7914(3) 0.0925(2) 0.2625(3) 0.083 Uiso 1 calc R
C29 C 0.6938(2) 0.1049(2) 0.1201(2) 0.0440(8) Uani 1 d .
C30 C 0.7285(3) 0.0784(2) 0.0518(2) 0.0604(10) Uani 1 d .
H30A H 0.7215(3) 0.0295(2) 0.0391(2) 0.073 Uiso 1 calc R
C31 C 0.7736(3) 0.1239(3) 0.0021(3) 0.0793(13) Uani 1 d .
H31A H 0.7981(3) 0.1052(3) -0.0433(3) 0.095 Uiso 1 calc R
C32 C 0.7822(3) 0.1964(3) 0.0194(3) 0.0813(14) Uani 1 d .
H32A H 0.8119(3) 0.2270(3) -0.0145(3) 0.098 Uiso 1 calc R
C33 C 0.7471(3) 0.2238(2) 0.0865(3) 0.0751(13) Uani 1 d .
H33A H 0.7521(3) 0.2732(2) 0.0978(3) 0.090 Uiso 1 calc R
C34 C 0.7042(3) 0.1783(2) 0.1375(2) 0.0561(10) Uani 1 d .
H34A H 0.6821(3) 0.1970(2) 0.1838(2) 0.067 Uiso 1 calc R
C35 C 0.7926(2) -0.1040(2) 0.1044(2) 0.0421(8) Uani 1 d .
C36 C 0.8676(3) -0.0714(2) 0.1389(2) 0.0536(9) Uani 1 d .
H36A H 0.8669(3) -0.0560(2) 0.1911(2) 0.064 Uiso 1 calc R
C37 C 0.9427(3) -0.0618(2) 0.0962(3) 0.0638(11) Uani 1 d .
H37A H 0.9928(3) -0.0405(2) 0.1197(3) 0.077 Uiso 1 calc R
C38 C 0.9439(3) -0.0836(2) 0.0190(3) 0.0658(11) Uani 1 d .
H38A H 0.9948(3) -0.0770(2) -0.0097(3) 0.079 Uiso 1 calc R
C39 C 0.8705(3) -0.1150(2) -0.0156(2) 0.0643(11) Uani 1 d .
H39A H 0.8715(3) -0.1293(2) -0.0680(2) 0.077 Uiso 1 calc R
C40 C 0.7954(3) -0.1256(2) 0.0263(2) 0.0528(9) Uani 1 d .
H40A H 0.7460(3) -0.1474(2) 0.0023(2) 0.063 Uiso 1 calc R
C41 C 0.6217(2) -0.1757(2) 0.1080(2) 0.0416(8) Uani 1 d .
C42 C 0.6320(2) -0.2497(2) 0.1193(2) 0.0537(9) Uani 1 d .
H42A H 0.6769(2) -0.2667(2) 0.1532(2) 0.064 Uiso 1 calc R
C43 C 0.5763(3) -0.2986(2) 0.0808(3) 0.0666(11) Uani 1 d .
H43A H 0.5829(3) -0.3483(2) 0.0896(3) 0.080 Uiso 1 calc R
C44 C 0.5117(3) -0.2741(3) 0.0301(3) 0.0757(13) Uani 1 d .
H44A H 0.4746(3) -0.3072(3) 0.0040(3) 0.091 Uiso 1 calc R
C45 C 0.5010(3) -0.2007(3) 0.0170(3) 0.0732(12) Uani 1 d .
H45A H 0.4566(3) -0.1842(3) -0.0178(3) 0.088 Uiso 1 calc R
C46 C 0.5559(3) -0.1516(2) 0.0554(2) 0.0589(10) Uani 1 d .
H46A H 0.5488(3) -0.1020(2) 0.0461(2) 0.071 Uiso 1 calc R
C47 C 0.7224(2) -0.1462(2) 0.2537(2) 0.0405(8) Uani 1 d .
C48 C 0.7877(2) -0.1991(2) 0.2618(2) 0.0500(9) Uani 1 d .
H48A H 0.8174(2) -0.2152(2) 0.2179(2) 0.060 Uiso 1 calc R
C49 C 0.8088(3) -0.2281(2) 0.3351(3) 0.0593(10) Uani 1 d .
H49A H 0.8517(3) -0.2642(2) 0.3404(3) 0.071 Uiso 1 calc R
C50 C 0.7664(3) -0.2034(2) 0.3997(3) 0.0639(11) Uani 1 d .
H50A H 0.7805(3) -0.2231(2) 0.4489(3) 0.077 Uiso 1 calc R
C51 C 0.7035(3) -0.1500(2) 0.3928(2) 0.0624(11) Uani 1 d .
H51A H 0.6762(3) -0.1326(2) 0.4374(2) 0.075 Uiso 1 calc R
C52 C 0.6804(2) -0.1216(2) 0.3197(2) 0.0517(9) Uani 1 d .
H52A H 0.6367(2) -0.0860(2) 0.3149(2) 0.062 Uiso 1 calc R

loop_
_atom_type_symbol
_atom_type_description
_atom_type_scat_dispersion_real
_atom_type_scat_dispersion_imag
_atom_type_scat_source
C C 0.0033 0.0016 'International Tables Vol C Tables 4.2.6.8 and 6.1.1.4'
H H 0.0000 0.0000 'International Tables Vol C Tables 4.2.6.8 and 6.1.1.4'
N N 0.0061 0.0033 'International Tables Vol C Tables 4.2.6.8 and 6.1.1.4'
O O 0.0106 0.0060 'International Tables Vol C Tables 4.2.6.8 and 6.1.1.4'
P P 0.1023 0.0942 'International Tables Vol C Tables 4.2.6.8 and 6.1.1.4'
S S 0.1246 0.1234 'International Tables Vol C Tables 4.2.6.8 and 6.1.1.4'
Fe Fe 0.3463 0.8444 'International Tables Vol C Tables 4.2.6.8 and 6.1.1.4'

loop_
_geom_angle_atom_site_label_1
_geom_angle_atom_site_label_2
_geom_angle_atom_site_label_3
_geom_angle
O1 Fe S2 99.20(8)
O1 Fe S4 101.50(9)
S2 Fe S4 159.28(5)
O1 Fe S3 96.12(8)
S2 Fe S3 87.26(4)
S4 Fe S3 89.75(4)
O1 Fe S1 95.16(8)
S2 Fe S1 88.98(4)
S4 Fe S1 89.95(4)
S3 Fe S1 168.55(5)
C1 S1 Fe 104.41(13)
C6 S2 Fe 105.11(13)
C7 S3 Fe 105.29(15)
C12 S4 Fe 105.16(14)
N1 P1 C17 107.9(2)
N1 P1 C29 113.3(2)
C17 P1 C29 107.7(2)
N1 P1 C23 113.9(2)
C17 P1 C23 106.5(2)
C29 P1 C23 107.2(2)
N1 P2 C35 113.5(2)
N1 P2 C41 107.6(2)
C35 P2 C41 107.4(2)
N1 P2 C47 113.5(2)
C35 P2 C47 106.6(2)
C41 P2 C47 108.0(2)
C13 O1 C16 109.0(4)
C13 O1 Fe 125.3(3)
C16 O1 Fe 121.3(3)
P2 N1 P1 152.6(2)
C6 C1 C2 118.8(4)
C6 C1 S1 119.8(3)
C2 C1 S1 121.4(3)
C3 C2 C1 120.6(4)
C4 C3 C2 120.5(4)
C3 C4 C5 119.8(4)
C4 C5 C6 120.6(4)
C5 C6 C1 119.7(4)
C5 C6 S2 120.9(3)
C1 C6 S2 119.3(3)
C8 C7 C12 119.5(4)
C8 C7 S3 120.8(3)
C12 C7 S3 119.7(3)
C9 C8 C7 120.9(4)
C10 C9 C8 119.3(4)
C9 C10 C11 120.9(4)
C10 C11 C12 120.8(5)
C11 C12 C7 118.6(4)
C11 C12 S4 121.5(4)
C7 C12 S4 119.9(3)
O1 C13 C14 108.2(5)
C13 C14 C15 107.6(5)
C16 C15 C14 105.8(5)
O1 C16 C15 109.2(5)
C18 C17 C22 118.4(3)
C18 C17 P1 120.6(3)
C22 C17 P1 121.0(3)
C17 C18 C19 119.9(4)
C20 C19 C18 120.7(4)
C21 C20 C19 119.8(4)
C20 C21 C22 119.9(4)
C21 C22 C17 121.4(4)
C28 C23 C24 120.0(4)
C28 C23 P1 120.5(3)
C24 C23 P1 119.3(3)
C25 C24 C23 120.3(4)
C26 C25 C24 119.6(5)
C25 C26 C27 121.5(5)
C26 C27 C28 119.0(5)
C23 C28 C27 119.5(5)
C30 C29 C34 118.7(3)
C30 C29 P1 120.3(3)
C34 C29 P1 120.9(3)
C29 C30 C31 120.5(4)
C32 C31 C30 120.1(4)
C33 C32 C31 120.0(4)
C32 C33 C34 120.1(4)
C33 C34 C29 120.5(4)
C40 C35 C36 118.5(3)
C40 C35 P2 121.2(3)
C36 C35 P2 120.1(3)
C37 C36 C35 120.2(4)
C38 C37 C36 120.2(4)
C39 C38 C37 120.1(4)
C38 C39 C40 120.5(4)
C39 C40 C35 120.5(3)
C42 C41 C46 118.6(3)
C42 C41 P2 122.0(3)
C46 C41 P2 119.4(3)
C41 C42 C43 120.7(4)
C44 C43 C42 119.9(4)
C43 C44 C45 120.5(4)
C46 C45 C44 120.0(4)
C45 C46 C41 120.4(4)
C52 C47 C48 119.3(3)
C52 C47 P2 120.2(3)
C48 C47 P2 120.4(3)
C49 C48 C47 120.2(3)
C50 C49 C48 119.8(4)
C49 C50 C51 120.6(4)
C50 C51 C52 120.3(4)
C47 C52 C51 119.8(4)

loop_
_geom_bond_atom_site_label_1
_geom_bond_atom_site_label_2
_geom_bond_distance
Fe O1 2.172(3)
Fe S2 2.2260(11)
Fe S4 2.2306(11)
Fe S3 2.2311(11)
Fe S1 2.2358(11)
S1 C1 1.762(4)
S2 C6 1.755(4)
S3 C7 1.757(4)
S4 C12 1.758(4)
P1 N1 1.568(3)
P1 C17 1.799(3)
P1 C29 1.801(3)
P1 C23 1.803(4)
P2 N1 1.569(3)
P2 C35 1.793(4)
P2 C41 1.800(3)
P2 C47 1.803(3)
O1 C13 1.410(5)
O1 C16 1.419(5)
C1 C6 1.392(5)
C1 C2 1.405(5)
C2 C3 1.376(6)
C3 C4 1.370(6)
C4 C5 1.388(6)
C5 C6 1.387(5)
C7 C8 1.396(5)
C7 C12 1.401(5)
C8 C9 1.376(6)
C9 C10 1.372(7)
C10 C11 1.376(6)
C11 C12 1.389(5)
C13 C14 1.423(7)
C14 C15 1.485(8)
C15 C16 1.420(7)
C17 C18 1.378(5)
C17 C22 1.379(5)
C18 C19 1.376(5)
C19 C20 1.369(6)
C20 C21 1.357(5)
C21 C22 1.369(5)
C23 C28 1.377(5)
C23 C24 1.384(5)
C24 C25 1.375(6)
C25 C26 1.358(7)
C26 C27 1.376(8)
C27 C28 1.398(6)
C29 C30 1.376(5)
C29 C34 1.387(5)
C30 C31 1.383(6)
C31 C32 1.368(6)
C32 C33 1.368(6)
C33 C34 1.378(5)
C35 C40 1.387(5)
C35 C36 1.394(5)
C36 C37 1.375(5)
C37 C38 1.372(5)
C38 C39 1.366(5)
C39 C40 1.369(5)
C41 C42 1.380(5)
C41 C46 1.388(5)
C42 C43 1.383(5)
C43 C44 1.357(6)
C44 C45 1.376(6)
C45 C46 1.375(5)
C47 C52 1.380(5)
C47 C48 1.389(4)
C48 C49 1.382(5)
C49 C50 1.364(6)
C50 C51 1.368(5)
C51 C52 1.382(5)
